data_7123817
loop_
_publ_author_name
'Matsumoto, Akikazu'
'Miyata, Mikiji'
'Odani, Toru'
'Sada, Kazuki'

_publ_section_title
;
 One-way EZ-Isomerization of Di(n-butylammonium) (Z,Z)-Muconate under
 Photoirradiation in the Crystalline State
;
_journal_name_full 'Chemical Communications'
_journal_page_first 2004
_journal_page_last 2005
_journal_paper_doi 10.1039/B106155K
_journal_volume 19
_journal_year 2001
_chemical_formula_sum 'C14 H28 N2 O4'
_chemical_formula_weight 288.39
_space_group_IT_number 14
_space_group_name_Hall '-P 2yn'
_space_group_name_H-M_alt 'P 1 21/n 1'
_symmetry_cell_setting monoclinic
_symmetry_Int_Tables_number 14
_symmetry_space_group_name_H-M 'P 1 21/n 1'
_cell_angle_alpha 90
_cell_angle_beta 96.510(4)
_cell_angle_gamma 90
_cell_formula_units_Z 4
_cell_length_a 5.7715(4)
_cell_length_b 20.005(1)
_cell_length_c 14.749(1)
_cell_measurement_reflns_used 2421
_cell_measurement_temperature 200.2
_cell_measurement_theta_max 65.8
_cell_measurement_theta_min 3.0
_cell_volume 1691.92(19)
_computing_cell_refinement PROCESS-AUTO
_computing_data_collection PROCESS-AUTO
_computing_data_reduction 'teXsan Ver. 1.10'
_computing_publication_material 'teXsan Ver. 1.10'
_computing_structure_refinement 'teXsan Ver. 1.10'
_computing_structure_solution SIR88
_diffrn_detector_area_resol_mean 0.010000
_diffrn_measured_fraction_theta_full 0.9272
_diffrn_measured_fraction_theta_max 0.9272
_diffrn_measurement_device_type 'Rigaku RAXIS-RAPID Imaging Plate'
_diffrn_measurement_method \w
_diffrn_radiation_type 'Cu K\a'
_diffrn_radiation_wavelength 1.5418
_diffrn_reflns_av_R_equivalents 0.051
_diffrn_reflns_limit_h_max 6
_diffrn_reflns_limit_h_min 0
_diffrn_reflns_limit_k_max 24
_diffrn_reflns_limit_k_min 0
_diffrn_reflns_limit_l_max 17
_diffrn_reflns_limit_l_min -16
_diffrn_reflns_number 10965
_diffrn_reflns_theta_full 68.24
_diffrn_reflns_theta_max 68.24
_exptl_absorpt_coefficient_mu 0.673
_exptl_absorpt_correction_T_max 0.913
_exptl_absorpt_correction_T_min 0.762
_exptl_absorpt_correction_type integration
_exptl_absorpt_process_details '(Higashi, 1999)'
_exptl_crystal_colour colorless
_exptl_crystal_density_diffrn 1.132
_exptl_crystal_density_method 'not measured'
_exptl_crystal_description needle
_exptl_crystal_size_max 0.800
_exptl_crystal_size_mid 0.150
_exptl_crystal_size_min 0.150
_refine_diff_density_max 0.33
_refine_diff_density_min -0.31
_refine_ls_extinction_method none
_refine_ls_goodness_of_fit_ref 1.925
_refine_ls_hydrogen_treatment noref
_refine_ls_number_parameters 199
_refine_ls_number_reflns 2391
_refine_ls_R_factor_gt 0.0633
_refine_ls_shift/su_max 0.0028
_refine_ls_structure_factor_coef Fsqd
_refine_ls_weighting_details 'w = 1/[\s^2^(Fo^2^) + (0.05900(Max(Fo^2^,0) + 2Fc^2^)/3)^2^]'
_refine_ls_weighting_scheme calc
_refine_ls_wR_factor_ref 0.1715
_reflns_number_gt 2306
_reflns_number_total 2864
_reflns_threshold_expression F^2^>2.0\s(F^2^)
_cod_data_source_file 1.cif
_cod_data_source_block Di-n-butyl_cis_cis-Muconate
_cod_original_cell_volume 1691.9(2)
_cod_database_code 7123817

loop_
_symmetry_equiv_pos_as_xyz
x,y,z
1/2-x,1/2+y,1/2-z
-x,-y,-z
1/2+x,1/2-y,1/2+z

loop_
_atom_site_label
_atom_site_type_symbol
_atom_site_fract_x
_atom_site_fract_y
_atom_site_fract_z
_atom_site_U_iso_or_equiv
_atom_site_adp_type
_atom_site_occupancy
_atom_site_calc_flag
_atom_site_refinement_flags
_atom_site_disorder_assembly
_atom_site_disorder_group
O(1) O 0.4681(3) 0.18309(8) 0.2337(1) 0.0454(5) Uani 1.00 d . . .
O(2) O 0.7535(3) 0.25333(8) 0.2109(2) 0.0574(6) Uani 1.00 d . . .
O(3) O 0.2267(3) 0.48957(8) 0.1094(2) 0.0526(5) Uani 1.00 d . . .
O(4) O 0.5105(3) 0.56455(7) 0.1272(1) 0.0420(4) Uani 1.00 d . . .
N(1) N 0.5424(3) 0.10523(9) 0.3974(2) 0.0439(6) Uani 1.00 d . . .
N(2) N 1.0110(3) 0.14089(9) 0.2131(2) 0.0424(5) Uani 1.00 d . . .
C(1) C 0.5462(4) 0.2415(1) 0.2214(2) 0.0383(6) Uani 1.00 d . . .
C(2) C 0.3726(4) 0.2975(1) 0.2213(2) 0.0414(6) Uani 1.00 d . . .
C(3) C 0.3998(4) 0.3609(1) 0.1947(2) 0.0384(6) Uani 1.00 d . . .
C(4) C 0.6047(4) 0.3897(1) 0.1615(2) 0.0403(6) Uani 1.00 d . . .
C(5) C 0.6198(4) 0.4517(1) 0.1276(2) 0.0413(6) Uani 1.00 d . . .
C(6) C 0.4363(4) 0.5046(1) 0.1205(2) 0.0359(6) Uani 1.00 d . . .
C(7) C 0.5027(4) 0.1450(1) 0.4791(2) 0.0478(7) Uani 1.00 d . . .
C(8) C 0.5897(5) 0.2161(1) 0.4742(2) 0.0510(7) Uani 1.00 d . . .
C(9) C 0.8432(5) 0.2234(1) 0.4612(2) 0.0532(8) Uani 1.00 d . . .
C(10) C 0.9223(7) 0.2964(2) 0.4615(3) 0.076(1) Uani 1.00 d . . .
C(11) C 0.9297(5) 0.1019(1) 0.1300(2) 0.0578(8) Uani 1.00 d . . .
C(12) C 1.0373(7) 0.0316(2) 0.1325(2) 0.0499(10) Uani 0.80 d P . .
C(12B) C 1.147(3) 0.0644(8) 0.0988(10) 0.064(5) Uani 0.20 d P . .
C(13) C 1.2954(8) 0.0315(2) 0.1262(3) 0.060(1) Uani 0.80 d P . .
C(13B) C 1.197(3) 0.0046(8) 0.155(1) 0.058(5) Uani 0.20 d P . .
C(14) C 1.3956(6) -0.0382(2) 0.1198(2) 0.0667(10) Uani 1.00 d . . .
H(1) H 0.2164 0.2830 0.2465 0.0690 Uiso 1.00 calc . . .
H(2) H 0.2782 0.3911 0.2058 0.0380 Uiso 1.00 calc . . .
H(3) H 0.7314 0.3607 0.1514 0.0380 Uiso 1.00 calc . . .
H(4) H 0.7611 0.4667 0.1057 0.0380 Uiso 1.00 calc . . .
H(5) H 0.6129 0.1187 0.5357 0.0690 Uiso 1.00 calc . . .
H(6) H 0.3238 0.1415 0.4841 0.0690 Uiso 1.00 calc . . .
H(7) H 0.5524 0.2369 0.5420 0.0690 Uiso 1.00 calc . . .
H(8) H 0.4823 0.2417 0.4155 0.0690 Uiso 1.00 calc . . .
H(9) H 0.9515 0.1918 0.5087 0.0690 Uiso 1.00 calc . . .
H(10) H 0.8691 0.1998 0.3929 0.0690 Uiso 1.00 calc . . .
H(11) H 1.1122 0.3015 0.4540 0.0690 Uiso 1.00 calc . . .
H(12) H 0.8337 0.3187 0.4161 0.0690 Uiso 1.00 calc . . .
H(13) H 0.9272 0.3182 0.5389 0.0690 Uiso 1.00 calc . . .
H(14) H 0.4969 0.1316 0.3373 0.0690 Uiso 1.00 calc . . .
H(15) H 0.7026 0.0919 0.3960 0.0690 Uiso 1.00 calc . . .
H(16) H 0.4546 0.0692 0.3972 0.0690 Uiso 1.00 calc . . .
H(17) H 0.9177 0.1786 0.2240 0.0380 Uiso 1.00 calc . . .
H(18) H 1.1696 0.1538 0.2146 0.0380 Uiso 1.00 calc . . .
H(19) H 0.9981 0.1149 0.2678 0.0690 Uiso 1.00 calc . . .
H(20) H 0.9755 0.1299 0.0783 0.0690 Uiso 0.80 calc P . .
H(20B) H 0.8624 0.1310 0.0834 0.0507 Uiso 0.20 calc P . .
H(21) H 0.7572 0.0974 0.1228 0.0690 Uiso 0.80 calc P . .
H(21B) H 0.8167 0.0699 0.1436 0.0507 Uiso 0.20 calc P . .
H(22) H 0.9487 0.0128 0.0797 0.0380 Uiso 0.80 calc P . .
H(22B) H 1.1102 0.0512 0.0362 0.0507 Uiso 0.20 calc P . .
H(23) H 0.9990 0.0111 0.1917 0.0690 Uiso 0.80 calc P . .
H(23B) H 1.2779 0.0945 0.1032 0.0507 Uiso 0.20 calc P . .
H(24) H 1.3169 0.0606 0.0673 0.0690 Uiso 0.80 calc P . .
H(24B) H 1.2528 0.0198 0.2151 0.0507 Uiso 0.20 calc P . .
H(25) H 1.3841 0.0520 0.1762 0.0380 Uiso 0.80 calc P . .
H(25B) H 1.0646 -0.0205 0.1545 0.0507 Uiso 0.20 calc P . .
H(26) H 1.3412 -0.0556 0.0608 0.0380 Uiso 1.00 calc . . .
H(27) H 1.3674 -0.0630 0.1730 0.0690 Uiso 0.80 calc P . .
H(27B) H 1.4298 -0.0748 0.1610 0.0507 Uiso 0.20 calc P . .
H(28) H 1.5683 -0.0357 0.1057 0.0690 Uiso 0.80 calc P . .
H(28B) H 1.5323 -0.0123 0.1175 0.0507 Uiso 0.20 calc P . .

loop_
_atom_site_aniso_label
_atom_site_aniso_U_11
_atom_site_aniso_U_22
_atom_site_aniso_U_33
_atom_site_aniso_U_12
_atom_site_aniso_U_13
_atom_site_aniso_U_23
O(1) 0.0417(9) 0.0281(8) 0.066(1) -0.0007(6) 0.0055(8) 0.0074(7)
O(2) 0.037(1) 0.0302(8) 0.107(2) 0.0046(7) 0.0158(10) 0.0144(9)
O(3) 0.0354(10) 0.0290(8) 0.092(1) 0.0007(6) 0.0021(9) 0.0053(8)
O(4) 0.0428(9) 0.0241(7) 0.060(1) -0.0011(6) 0.0108(7) -0.0026(7)
N(1) 0.036(1) 0.0317(10) 0.065(1) -0.0022(7) 0.0061(9) -0.0008(9)
N(2) 0.034(1) 0.0326(9) 0.062(1) 0.0039(7) 0.0085(9) 0.0023(9)
C(1) 0.037(1) 0.030(1) 0.048(1) 0.0025(8) 0.0048(10) 0.0062(9)
C(2) 0.040(1) 0.032(1) 0.054(1) 0.0049(9) 0.0112(10) 0.0068(9)
C(3) 0.040(1) 0.029(1) 0.048(1) 0.0058(9) 0.0093(9) 0.0016(9)
C(4) 0.038(1) 0.026(1) 0.058(1) 0.0045(8) 0.010(1) -0.0016(9)
C(5) 0.037(1) 0.026(1) 0.063(1) 0.0015(8) 0.015(1) -0.0006(9)
C(6) 0.037(1) 0.0225(10) 0.049(1) 0.0005(8) 0.0067(10) 0.0014(8)
C(7) 0.045(1) 0.044(1) 0.056(1) -0.0025(10) 0.011(1) -0.002(1)
C(8) 0.058(2) 0.038(1) 0.058(1) 0.003(1) 0.010(1) -0.002(1)
C(9) 0.059(2) 0.038(1) 0.064(2) -0.004(1) 0.012(1) -0.004(1)
C(10) 0.084(2) 0.045(2) 0.099(3) -0.020(1) 0.008(2) -0.005(2)
C(11) 0.050(2) 0.057(2) 0.063(2) 0.008(1) -0.007(1) -0.003(1)
C(12) 0.049(2) 0.045(2) 0.056(2) -0.007(2) 0.009(2) -0.009(1)
C(12B) 0.09(1) 0.061(10) 0.044(7) -0.019(10) 0.016(8) 0.000(7)
C(13) 0.056(2) 0.044(2) 0.081(3) 0.003(2) 0.009(2) -0.011(2)
C(13B) 0.055(10) 0.051(8) 0.072(10) -0.004(8) 0.021(8) 0.006(7)
C(14) 0.075(2) 0.052(2) 0.075(2) 0.013(1) 0.019(2) -0.004(1)

loop_
_atom_type_symbol
_atom_type_description
_atom_type_scat_dispersion_real
_atom_type_scat_dispersion_imag
_atom_type_scat_source
C C 0.018 0.009
;International Tables for Crystallography
(1992, Vol. C, Tables 4.2.6.8 and 6.1.1.1)
;
H H 0.000 0.000
;International Tables for Crystallography
(1992, Vol. C, Table 6.1.1.2)
;
N N 0.031 0.018
;International Tables for Crystallography
(1992, Vol. C, Tables 4.2.6.8 and 6.1.1.1)
;
O O 0.049 0.032
;International Tables for Crystallography
(1992, Vol. C, Tables 4.2.6.8 and 6.1.1.1)
;

loop_
_geom_angle_atom_site_label_1
_geom_angle_atom_site_label_2
_geom_angle_atom_site_label_3
_geom_angle
_geom_angle_site_symmetry_1
_geom_angle_site_symmetry_2
_geom_angle_site_symmetry_3
_geom_angle_publ_flag
C(7) N(1) H(14) 111.9 . 1_555 1_555 no
C(7) N(1) H(15) 113.8 . 1_555 1_555 no
C(7) N(1) H(16) 107.5 . 1_555 1_555 no
H(14) N(1) H(15) 105.8 . 1_555 1_555 no
H(14) N(1) H(16) 108.8 . 1_555 1_555 no
H(15) N(1) H(16) 108.9 . 1_555 1_555 no
C(11) N(2) H(17) 115.1 . 1_555 1_555 no
C(11) N(2) H(18) 112.1 . 1_555 1_555 no
C(11) N(2) H(19) 111.0 . 1_555 1_555 no
H(17) N(2) H(18) 110.1 . 1_555 1_555 no
H(17) N(2) H(19) 100.8 . 1_555 1_555 no
H(18) N(2) H(19) 107.0 . 1_555 1_555 no
O(1) C(1) O(2) 123.5(2) . 1_555 1_555 yes
O(1) C(1) C(2) 115.9(2) . 1_555 1_555 yes
O(2) C(1) C(2) 120.5(2) . 1_555 1_555 yes
C(1) C(2) C(3) 127.2(2) . 1_555 1_555 yes
C(1) C(2) H(1) 113.0 . 1_555 1_555 no
C(3) C(2) H(1) 119.8 . 1_555 1_555 no
C(2) C(3) C(4) 127.0(2) . 1_555 1_555 yes
C(2) C(3) H(2) 115.8 . 1_555 1_555 no
C(4) C(3) H(2) 116.7 . 1_555 1_555 no
C(3) C(4) C(5) 125.6(2) . 1_555 1_555 yes
C(3) C(4) H(3) 118.5 . 1_555 1_555 no
C(5) C(4) H(3) 114.7 . 1_555 1_555 no
C(4) C(5) C(6) 127.2(2) . 1_555 1_555 yes
C(4) C(5) H(4) 120.5 . 1_555 1_555 no
C(6) C(5) H(4) 112.2 . 1_555 1_555 no
O(3) C(6) O(4) 123.6(2) . 1_555 1_555 yes
O(3) C(6) C(5) 120.7(2) . 1_555 1_555 yes
O(4) C(6) C(5) 115.7(2) . 1_555 1_555 yes
N(1) C(7) C(8) 112.6(2) . 1_555 1_555 yes
N(1) C(7) H(5) 103.0 . 1_555 1_555 no
N(1) C(7) H(6) 105.4 . 1_555 1_555 no
C(8) C(7) H(5) 108.3 . 1_555 1_555 no
C(8) C(7) H(6) 113.8 . 1_555 1_555 no
H(5) C(7) H(6) 113.3 . 1_555 1_555 no
C(7) C(8) C(9) 115.5(2) . 1_555 1_555 yes
C(7) C(8) H(7) 101.9 . 1_555 1_555 no
C(7) C(8) H(8) 107.8 . 1_555 1_555 no
C(9) C(8) H(7) 111.3 . 1_555 1_555 no
C(9) C(8) H(8) 108.4 . 1_555 1_555 no
H(7) C(8) H(8) 111.7 . 1_555 1_555 no
C(8) C(9) C(10) 112.7(2) . 1_555 1_555 yes
C(8) C(9) H(9) 111.0 . 1_555 1_555 no
C(8) C(9) H(10) 107.5 . 1_555 1_555 no
C(10) C(9) H(9) 113.8 . 1_555 1_555 no
C(10) C(9) H(10) 109.2 . 1_555 1_555 no
H(9) C(9) H(10) 101.8 . 1_555 1_555 no
C(9) C(10) H(11) 112.5 . 1_555 1_555 no
C(9) C(10) H(12) 108.8 . 1_555 1_555 no
C(9) C(10) H(13) 108.6 . 1_555 1_555 no
H(11) C(10) H(12) 110.9 . 1_555 1_555 no
H(11) C(10) H(13) 98.1 . 1_555 1_555 no
H(12) C(10) H(13) 117.7 . 1_555 1_555 no
N(2) C(11) C(12) 111.8(2) . 1_555 1_555 yes
N(2) C(11) C(12B) 107.6(6) . 1_555 1_555 yes
N(2) C(11) H(20) 104.3 . 1_555 1_555 no
N(2) C(11) H(20B) 109.9 . 1_555 1_555 no
N(2) C(11) H(21) 110.8 . 1_555 1_555 no
N(2) C(11) H(21B) 109.8 . 1_555 1_555 no
C(12) C(11) C(12B) 40.3(6) . 1_555 1_555 yes
C(12) C(11) H(20) 112.9 . 1_555 1_555 no
C(12) C(11) H(20B) 135.3 . 1_555 1_555 no
C(12) C(11) H(21) 108.6 . 1_555 1_555 no
C(12) C(11) H(21B) 70.4 . 1_555 1_555 no
C(12B) C(11) H(20) 76.0 . 1_555 1_555 no
C(12B) C(11) H(20B) 110.8 . 1_555 1_555 no
C(12B) C(11) H(21) 138.5 . 1_555 1_555 no
C(12B) C(11) H(21B) 109.3 . 1_555 1_555 no
H(20) C(11) H(20B) 39.7 . 1_555 1_555 no
H(20) C(11) H(21) 108.4 . 1_555 1_555 no
H(20) C(11) H(21B) 141.4 . 1_555 1_555 no
H(20B) C(11) H(21) 69.9 . 1_555 1_555 no
H(20B) C(11) H(21B) 109.4 . 1_555 1_555 no
H(21) C(11) H(21B) 42.2 . 1_555 1_555 no
C(11) C(12) C(12B) 71(1) . 1_555 1_555 yes
C(11) C(12) C(13) 113.6(3) . 1_555 1_555 yes
C(11) C(12) C(13B) 142.1(10) . 1_555 1_555 yes
C(11) C(12) H(22) 99.3 . 1_555 1_555 no
C(11) C(12) H(23) 105.3 . 1_555 1_555 no
C(11) C(12) H(25B) 157.0 . 1_555 1_555 no
C(12B) C(12) C(13) 47(1) . 1_555 1_555 yes
C(12B) C(12) C(13B) 85(1) . 1_555 1_555 yes
C(12B) C(12) H(22) 98.8 . 1_555 1_555 no
C(12B) C(12) H(23) 147.7 . 1_555 1_555 no
C(12B) C(12) H(25B) 130.2 . 1_555 1_555 no
C(13) C(12) C(13B) 37.3(9) . 1_555 1_555 yes
C(13) C(12) H(22) 113.0 . 1_555 1_555 no
C(13) C(12) H(23) 111.6 . 1_555 1_555 no
C(13) C(12) H(25B) 84.7 . 1_555 1_555 no
C(13B) C(12) H(22) 114.0 . 1_555 1_555 no
C(13B) C(12) H(23) 78.5 . 1_555 1_555 no
C(13B) C(12) H(25B) 49.6 . 1_555 1_555 no
H(22) C(12) H(23) 113.2 . 1_555 1_555 no
H(22) C(12) H(25B) 85.0 . 1_555 1_555 no
H(23) C(12) H(25B) 53.0 . 1_555 1_555 no
C(11) C(12B) C(12) 67(1) . 1_555 1_555 yes
C(11) C(12B) C(13) 141(1) . 1_555 1_555 yes
C(11) C(12B) C(13B) 109(1) . 1_555 1_555 yes
C(11) C(12B) H(22B) 108.1 . 1_555 1_555 no
C(11) C(12B) H(23B) 109.1 . 1_555 1_555 no
C(11) C(12B) H(24) 154.9 . 1_555 1_555 no
C(12) C(12B) C(13) 86(1) . 1_555 1_555 yes
C(12) C(12B) C(13B) 47.8(9) . 1_555 1_555 yes
C(12) C(12B) H(22B) 101.4 . 1_555 1_555 no
C(12) C(12B) H(23B) 148.6 . 1_555 1_555 no
C(12) C(12B) H(24) 137.2 . 1_555 1_555 no
C(13) C(12B) C(13B) 38.8(9) . 1_555 1_555 yes
C(13) C(12B) H(22B) 105.3 . 1_555 1_555 no
C(13) C(12B) H(23B) 77.5 . 1_555 1_555 no
C(13) C(12B) H(24) 56.6 . 1_555 1_555 no
C(13B) C(12B) H(22B) 109.0 . 1_555 1_555 no
C(13B) C(12B) H(23B) 111.9 . 1_555 1_555 no
C(13B) C(12B) H(24) 93.1 . 1_555 1_555 no
H(22B) C(12B) H(23B) 108.9 . 1_555 1_555 no
H(22B) C(12B) H(24) 72.3 . 1_555 1_555 no
H(23B) C(12B) H(24) 50.4 . 1_555 1_555 no
C(12) C(13) C(12B) 45.5(8) . 1_555 1_555 yes
C(12) C(13) C(13B) 45(1) . 1_555 1_555 yes
C(12) C(13) C(14) 113.1(4) . 1_555 1_555 yes
C(12) C(13) H(23B) 88.1 . 1_555 1_555 no
C(12) C(13) H(24) 104.9 . 1_555 1_555 no
C(12) C(13) H(25) 113.9 . 1_555 1_555 no
C(12B) C(13) C(13B) 91(1) . 1_555 1_555 yes
C(12B) C(13) C(14) 143.2(9) . 1_555 1_555 yes
C(12B) C(13) H(23B) 45.9 . 1_555 1_555 no
C(12B) C(13) H(24) 62.5 . 1_555 1_555 no
C(12B) C(13) H(25) 110.5 . 1_555 1_555 no
C(13B) C(13) C(14) 75(1) . 1_555 1_555 yes
C(13B) C(13) H(23B) 130.7 . 1_555 1_555 no
C(13B) C(13) H(24) 146.1 . 1_555 1_555 no
C(13B) C(13) H(25) 101.9 . 1_555 1_555 no
C(14) C(13) H(23B) 152.8 . 1_555 1_555 no
C(14) C(13) H(24) 111.8 . 1_555 1_555 no
C(14) C(13) H(25) 105.8 . 1_555 1_555 no
H(23B) C(13) H(24) 43.3 . 1_555 1_555 no
H(23B) C(13) H(25) 78.5 . 1_555 1_555 no
H(24) C(13) H(25) 107.2 . 1_555 1_555 no
C(12) C(13B) C(12B) 47.0(10) . 1_555 1_555 yes
C(12) C(13B) C(13) 96(1) . 1_555 1_555 yes
C(12) C(13B) C(14) 143(1) . 1_555 1_555 yes
C(12) C(13B) H(24B) 107.7 . 1_555 1_555 no
C(12) C(13B) H(25B) 65.8 . 1_555 1_555 no
C(12B) C(13B) C(13) 49(1) . 1_555 1_555 yes
C(12B) C(13B) C(14) 111(1) . 1_555 1_555 yes
C(12B) C(13B) H(24B) 106.7 . 1_555 1_555 no
C(12B) C(13B) H(25B) 109.6 . 1_555 1_555 no
C(13) C(13B) C(14) 69(1) . 1_555 1_555 yes
C(13) C(13B) H(24B) 94.7 . 1_555 1_555 no
C(13) C(13B) H(25B) 151.6 . 1_555 1_555 no
C(14) C(13B) H(24B) 107.4 . 1_555 1_555 no
C(14) C(13B) H(25B) 110.0 . 1_555 1_555 no
H(24B) C(13B) H(25B) 111.5 . 1_555 1_555 no
C(13) C(14) C(13B) 34.6(6) . 1_555 1_555 yes
C(13) C(14) H(26) 107.7 . 1_555 1_555 no
C(13) C(14) H(27) 108.9 . 1_555 1_555 no
C(13) C(14) H(27B) 135.7 . 1_555 1_555 no
C(13) C(14) H(28) 110.4 . 1_555 1_555 no
C(13) C(14) H(28B) 80.0 . 1_555 1_555 no
C(13B) C(14) H(26) 108.8 . 1_555 1_555 no
C(13B) C(14) H(27) 79.4 . 1_555 1_555 no
C(13B) C(14) H(27B) 108.4 . 1_555 1_555 no
C(13B) C(14) H(28) 142.4 . 1_555 1_555 no
C(13B) C(14) H(28B) 110.9 . 1_555 1_555 no
H(26) C(14) H(27) 119.1 . 1_555 1_555 no
H(26) C(14) H(27B) 108.7 . 1_555 1_555 no
H(26) C(14) H(28) 93.3 . 1_555 1_555 no
H(26) C(14) H(28B) 110.8 . 1_555 1_555 no
H(27) C(14) H(27B) 29.1 . 1_555 1_555 no
H(27) C(14) H(28) 116.3 . 1_555 1_555 no
H(27) C(14) H(28B) 122.1 . 1_555 1_555 no
H(27B) C(14) H(28) 91.7 . 1_555 1_555 no
H(27B) C(14) H(28B) 109.1 . 1_555 1_555 no
H(28) C(14) H(28B) 31.5 . 1_555 1_555 no

loop_
_geom_bond_atom_site_label_1
_geom_bond_atom_site_label_2
_geom_bond_distance
_geom_bond_site_symmetry_1
_geom_bond_site_symmetry_2
_geom_bond_publ_flag
O(1) C(1) 1.273(3) . . yes
O(2) C(1) 1.246(3) . . yes
O(3) C(6) 1.240(3) . . yes
O(4) C(6) 1.273(3) . . yes
N(1) C(7) 1.483(3) . . yes
N(1) H(14) 1.039 . . no
N(1) H(15) 0.965 . . no
N(1) H(16) 0.882 . . no
N(2) C(11) 1.485(4) . . yes
N(2) H(17) 0.951 . . no
N(2) H(18) 0.949 . . no
N(2) H(19) 0.969 . . no
C(1) C(2) 1.503(3) . . yes
C(2) C(3) 1.341(3) . . yes
C(2) H(1) 1.054 . . no
C(3) C(4) 1.450(3) . . yes
C(3) H(2) 0.954 . . no
C(4) C(5) 1.344(3) . . yes
C(4) H(3) 0.959 . . no
C(5) C(6) 1.493(3) . . yes
C(5) H(4) 0.958 . . no
C(7) C(8) 1.512(4) . . yes
C(7) H(5) 1.123 . . no
C(7) H(6) 1.046 . . no
C(8) C(9) 1.504(4) . . yes
C(8) H(7) 1.126 . . no
C(8) H(8) 1.128 . . no
C(9) C(10) 1.530(4) . . yes
C(9) H(9) 1.088 . . no
C(9) H(10) 1.138 . . no
C(10) H(11) 1.119 . . no
C(10) H(12) 0.910 . . no
C(10) H(13) 1.220 . . no
C(11) C(12) 1.536(4) . . yes
C(11) C(12B) 1.58(2) . . yes
C(11) H(20) 1.005 . . no
C(11) H(20B) 0.950 . . no
C(11) H(21) 0.993 . . no
C(11) H(21B) 0.951 . . no
C(12) C(12B) 1.07(2) . . yes
C(12) C(13) 1.503(6) . . yes
C(12) C(13B) 1.09(2) . . yes
C(12) H(22) 0.959 . . no
C(12) H(23) 1.012 . . no
C(12) H(25B) 1.097 . . no
C(12B) C(13) 1.12(2) . . yes
C(12B) C(13B) 1.46(2) . . yes
C(12B) H(22B) 0.961 . . no
C(12B) H(23B) 0.961 . . no
C(12B) H(24) 1.133 . . no
C(13) C(13B) 0.92(2) . . yes
C(13) C(14) 1.515(5) . . yes
C(13) H(23B) 1.307 . . no
C(13) H(24) 1.066 . . no
C(13) H(25) 0.943 . . no
C(13B) C(14) 1.56(2) . . yes
C(13B) H(24B) 0.961 . . no
C(13B) H(25B) 0.916 . . no
C(14) H(26) 0.957 . . no
C(14) H(27) 0.958 . . no
C(14) H(27B) 0.958 . . no
C(14) H(28) 1.042 . . no
C(14) H(28B) 0.947 . . no
